data_4505926
loop_
_publ_author_name
'Huang, Fu-Ping'
'Zhang, Qian'
'Yu, Qing'
'Bian, He-Dong'
'Liang, Hong'
'Yan, Shi-Ping'
'Liao, Dai-Zheng'
'Cheng, Peng'

_publ_section_title
;
 Coordination Assemblies of CoII/NiII/ ZnII/CdIIwith Succinic Acid and
 Bent Connectors: Structural Diversity and Spin-Canted Antiferromagnetism
;
_journal_issue 4
_journal_name_full 'Crystal Growth &amp; Design'
_journal_page_first 1890
_journal_paper_doi 10.1021/cg201577w
_journal_volume 12
_journal_year 2012
_chemical_formula_sum 'C16 H21 Co N5 O8'
_chemical_formula_weight 470.31
_chemical_name_systematic
; 
 ? 
;
_space_group_IT_number 33
_symmetry_cell_setting orthorhombic
_symmetry_space_group_name_Hall 'P 2c -2n'
_symmetry_space_group_name_H-M 'P n a 21'
_atom_sites_solution_hydrogens geom
_atom_sites_solution_primary direct
_atom_sites_solution_secondary difmap
_audit_creation_method SHELXL-97
_cell_angle_alpha 90.00
_cell_angle_beta 90.00
_cell_angle_gamma 90.00
_cell_formula_units_Z 4
_cell_length_a 20.193(4)
_cell_length_b 13.758(3)
_cell_length_c 7.2100(14)
_cell_measurement_temperature 293(2)
_cell_volume 2003.0(7)
_computing_cell_refinement 'Bruker SMART'
_computing_data_collection 'Bruker SMART'
_computing_data_reduction 'Bruker SAINT'
_computing_molecular_graphics 'Bruker SHELXTL'
_computing_publication_material 'Bruker SHELXTL'
_computing_structure_refinement 'SHELXL-97 (Sheldrick, 1997)'
_computing_structure_solution 'SHELXS-97 (Sheldrick, 1990)'
_diffrn_ambient_temperature 293(2)
_diffrn_measured_fraction_theta_full 0.998
_diffrn_measured_fraction_theta_max 0.998
_diffrn_measurement_device_type 'CCD area detector'
_diffrn_measurement_method 'phi and omega scans'
_diffrn_radiation_monochromator graphite
_diffrn_radiation_source 'fine-focus sealed tube'
_diffrn_radiation_type MoK\a
_diffrn_radiation_wavelength 0.71073
_diffrn_reflns_av_R_equivalents 0.0816
_diffrn_reflns_av_sigmaI/netI 0.0661
_diffrn_reflns_limit_h_max 24
_diffrn_reflns_limit_h_min -24
_diffrn_reflns_limit_k_max 16
_diffrn_reflns_limit_k_min -16
_diffrn_reflns_limit_l_max 8
_diffrn_reflns_limit_l_min -8
_diffrn_reflns_number 16449
_diffrn_reflns_theta_full 25.25
_diffrn_reflns_theta_max 25.25
_diffrn_reflns_theta_min 3.13
_exptl_absorpt_coefficient_mu 0.912
_exptl_absorpt_correction_T_max 0.5805
_exptl_absorpt_correction_T_min 0.2296
_exptl_absorpt_correction_type multi-scan
_exptl_absorpt_process_details sadabs
_exptl_crystal_colour red
_exptl_crystal_density_diffrn 1.559
_exptl_crystal_density_method 'not measured'
_exptl_crystal_description block
_exptl_crystal_F_000 972.0
_exptl_crystal_size_max 0.41
_exptl_crystal_size_mid 0.23
_exptl_crystal_size_min 0.12
_refine_diff_density_max 1.134
_refine_diff_density_min -0.441
_refine_diff_density_rms 0.089
_refine_ls_abs_structure_details 'Flack H D (1983), Acta Cryst. A39, 876-881'
_refine_ls_abs_structure_Flack 0.06(4)
_refine_ls_extinction_method none
_refine_ls_goodness_of_fit_ref 1.194
_refine_ls_hydrogen_treatment constr
_refine_ls_matrix_type full
_refine_ls_number_parameters 271
_refine_ls_number_reflns 3621
_refine_ls_number_restraints 7
_refine_ls_restrained_S_all 1.195
_refine_ls_R_factor_all 0.0906
_refine_ls_R_factor_gt 0.0745
_refine_ls_shift/su_max 0.001
_refine_ls_shift/su_mean 0.000
_refine_ls_structure_factor_coef Fsqd
_refine_ls_weighting_details 'calc w=1/[\s^2^(Fo^2^)+(0.0705P)^2^+2.4234P] where P=(Fo^2^+2Fc^2^)/3'
_refine_ls_weighting_scheme calc
_refine_ls_wR_factor_gt 0.1612
_refine_ls_wR_factor_ref 0.1684
_reflns_number_gt 3075
_reflns_number_total 3621
_reflns_threshold_expression >2sigma(I)
_cod_data_source_file cg201577w_si_006.cif
_cod_data_source_block aa
_cod_original_sg_symbol_H-M Pna21
_cod_database_code 4505926

loop_
_symmetry_equiv_pos_as_xyz
'x, y, z'
'-x, -y, z+1/2'
'x+1/2, -y+1/2, z'
'-x+1/2, y+1/2, z+1/2'

loop_
_atom_site_label
_atom_site_type_symbol
_atom_site_fract_x
_atom_site_fract_y
_atom_site_fract_z
_atom_site_U_iso_or_equiv
_atom_site_adp_type
_atom_site_occupancy
_atom_site_symmetry_multiplicity
_atom_site_calc_flag
_atom_site_refinement_flags
Co1 Co 0.75594(3) 0.57945(6) 0.72648(19) 0.0272(2) Uani 1 1 d .
C1 C 1.1272(3) 1.0234(4) 0.7512(12) 0.0325(17) Uani 1 1 d .
H1 H 1.1148 0.9583 0.7550 0.039 Uiso 1 1 calc R
C2 C 0.8883(3) 0.8775(4) 0.7520(10) 0.0277(15) Uani 1 1 d .
C3 C 0.8208(3) 0.8813(5) 0.7456(12) 0.0341(16) Uani 1 1 d .
H3 H 0.7991 0.9409 0.7509 0.041 Uiso 1 1 calc R
C4 C 0.7855(3) 0.7974(4) 0.7315(15) 0.0380(16) Uani 1 1 d .
H4 H 0.7396 0.8018 0.7295 0.046 Uiso 1 1 calc R
C5 C 0.8787(3) 0.7060(4) 0.7297(14) 0.0337(15) Uani 1 1 d .
H5 H 0.8992 0.6456 0.7252 0.040 Uiso 1 1 calc R
C6 C 0.9175(3) 0.7860(4) 0.7452(14) 0.0379(18) Uani 1 1 d .
H6 H 0.9633 0.7798 0.7514 0.045 Uiso 1 1 calc R
C7 C 1.0782(3) 1.0917(4) 0.7611(10) 0.0272(17) Uani 1 1 d .
C8 C 1.0972(3) 1.1885(5) 0.7662(10) 0.0324(18) Uani 1 1 d .
H8 H 1.0658 1.2377 0.7759 0.039 Uiso 1 1 calc R
C9 C 1.1632(3) 1.2100(5) 0.7567(13) 0.042(2) Uani 1 1 d .
H9 H 1.1774 1.2743 0.7575 0.051 Uiso 1 1 calc R
C10 C 1.2086(3) 1.1354(5) 0.7461(14) 0.0399(18) Uani 1 1 d .
H10 H 1.2534 1.1506 0.7455 0.048 Uiso 1 1 calc R
C11 C 0.9275(3) 0.9648(5) 0.7654(9) 0.0289(16) Uani 1 1 d .
C12 C 1.0105(3) 1.0568(4) 0.7673(9) 0.0225(16) Uani 1 1 d .
C13 C 0.9059(3) 0.5049(6) 1.1337(12) 0.0390(19) Uani 1 1 d .
H13A H 0.9279 0.5666 1.1545 0.047 Uiso 1 1 calc R
H13B H 0.9016 0.4727 1.2528 0.047 Uiso 1 1 calc R
C14 C 0.8368(3) 0.5244(5) 1.0565(10) 0.0293(17) Uani 1 1 d .
C15 C 0.9241(4) 0.3397(6) 0.9810(17) 0.057(3) Uani 1 1 d .
C16 C 0.9486(4) 0.4434(5) 1.0096(14) 0.047(2) Uani 1 1 d .
H16A H 0.9929 0.4409 1.0618 0.057 Uiso 1 1 calc R
H16B H 0.9518 0.4749 0.8895 0.057 Uiso 1 1 calc R
N1 N 0.8130(2) 0.7089(4) 0.7203(11) 0.0332(12) Uani 1 1 d .
N2 N 0.9944(2) 0.9639(4) 0.7480(11) 0.0340(13) Uani 1 1 d .
N3 N 0.9024(3) 1.0521(4) 0.7918(8) 0.0300(14) Uani 1 1 d .
N4 N 0.9563(3) 1.1096(4) 0.7945(8) 0.0313(14) Uani 1 1 d .
N5 N 1.1910(2) 1.0432(4) 0.7368(12) 0.0352(13) Uani 1 1 d .
O1 O 0.8268(2) 0.5127(4) 0.8923(6) 0.0327(13) Uani 1 1 d .
O2 O 0.7950(2) 0.5570(3) 1.1721(6) 0.0388(14) Uani 1 1 d .
O3 O 0.9426(3) 0.2980(4) 0.8320(12) 0.076(2) Uani 1 1 d .
O4 O 0.8902(3) 0.3019(4) 1.1038(12) 0.076(2) Uani 1 1 d .
O5 O 0.8085(3) 0.5173(4) 0.5175(7) 0.0426(15) Uani 1 1 d .
O6 O 0.6921(3) 0.6485(4) 0.5284(8) 0.0444(16) Uani 1 1 d .
O7 O 0.7047(3) 0.6377(4) 0.9550(8) 0.0391(14) Uani 1 1 d .
O8 O 0.6373(4) 0.8272(6) 0.0010(13) 0.104(3) Uani 1 1 d U
H7A H 0.6679 0.6693 0.9660 0.125 Uiso 1 1 d R
H7B H 0.7198 0.6255 1.0591 0.125 Uiso 1 1 d R
H6A H 0.6809 0.5995 0.4656 0.125 Uiso 1 1 d R
H5A H 0.8106 0.5410 0.4077 0.125 Uiso 1 1 d R
H5B H 0.8329 0.4702 0.5315 0.125 Uiso 1 1 d R
H4A H 0.9544 1.1721 0.8263 0.125 Uiso 1 1 d R
H6B H 0.6574 0.6731 0.5832 0.125 Uiso 1 1 d R
H8A H 0.6141 0.8187 0.0980 0.125 Uiso 1 1 d R
H8B H 0.6292 0.8200 -0.1138 0.125 Uiso 1 1 d R

loop_
_atom_site_aniso_label
_atom_site_aniso_U_11
_atom_site_aniso_U_22
_atom_site_aniso_U_33
_atom_site_aniso_U_23
_atom_site_aniso_U_13
_atom_site_aniso_U_12
Co1 0.0255(4) 0.0269(4) 0.0293(4) 0.0008(5) -0.0027(6) -0.0015(3)
C1 0.027(3) 0.023(3) 0.048(5) -0.004(4) 0.001(4) -0.001(2)
C2 0.033(3) 0.029(3) 0.021(4) -0.002(3) 0.000(3) 0.000(3)
C3 0.031(3) 0.030(3) 0.041(4) 0.004(4) 0.005(4) 0.003(3)
C4 0.030(3) 0.034(4) 0.050(4) -0.007(5) -0.002(5) 0.003(3)
C5 0.028(3) 0.028(3) 0.046(4) 0.007(5) 0.009(5) 0.008(2)
C6 0.028(3) 0.032(3) 0.055(5) 0.000(5) 0.005(4) -0.002(3)
C7 0.032(3) 0.021(3) 0.029(5) -0.007(3) 0.001(3) -0.001(3)
C8 0.036(4) 0.030(3) 0.031(5) -0.003(3) 0.001(3) 0.000(3)
C9 0.049(4) 0.019(3) 0.059(6) 0.003(4) 0.014(4) -0.010(3)
C10 0.032(3) 0.036(4) 0.052(5) 0.001(5) 0.004(5) -0.007(3)
C11 0.028(3) 0.032(3) 0.026(4) 0.001(3) 0.002(3) 0.003(3)
C12 0.028(3) 0.014(3) 0.025(4) -0.004(3) 0.005(3) 0.002(2)
C13 0.033(4) 0.032(4) 0.051(5) 0.002(4) -0.008(4) 0.000(3)
C14 0.034(4) 0.019(4) 0.035(5) 0.003(3) 0.008(3) -0.005(3)
C15 0.029(4) 0.042(5) 0.101(8) 0.000(6) 0.009(5) 0.004(4)
C16 0.031(4) 0.032(4) 0.079(7) 0.013(4) 0.017(4) 0.005(3)
N1 0.029(3) 0.034(3) 0.037(3) 0.003(4) 0.006(4) -0.003(2)
N2 0.030(3) 0.026(3) 0.046(4) -0.006(4) 0.006(3) -0.002(2)
N3 0.029(3) 0.025(3) 0.036(4) 0.000(2) 0.006(2) 0.004(2)
N4 0.027(3) 0.019(3) 0.048(4) 0.003(3) 0.007(3) 0.002(2)
N5 0.027(3) 0.029(3) 0.050(4) -0.002(4) 0.003(4) -0.003(2)
O1 0.037(3) 0.045(3) 0.016(2) -0.004(2) 0.005(2) 0.016(3)
O2 0.043(3) 0.046(3) 0.028(3) -0.001(2) -0.001(2) 0.009(2)
O3 0.070(4) 0.026(3) 0.131(7) -0.010(4) 0.023(4) 0.009(3)
O4 0.070(4) 0.042(4) 0.117(6) 0.019(4) 0.038(5) -0.009(3)
O5 0.059(4) 0.046(4) 0.022(3) 0.001(3) 0.005(3) 0.014(3)
O6 0.035(3) 0.041(3) 0.057(4) 0.006(3) -0.020(3) -0.008(3)
O7 0.036(3) 0.043(3) 0.039(3) -0.002(3) 0.003(3) 0.012(3)
O8 0.119(6) 0.101(5) 0.092(5) 0.019(5) -0.008(5) -0.017(5)

loop_
_atom_type_symbol
_atom_type_description
_atom_type_scat_dispersion_real
_atom_type_scat_dispersion_imag
_atom_type_scat_source
C C 0.0033 0.0016 'International Tables Vol C Tables 4.2.6.8 and 6.1.1.4'
H H 0.0000 0.0000 'International Tables Vol C Tables 4.2.6.8 and 6.1.1.4'
N N 0.0061 0.0033 'International Tables Vol C Tables 4.2.6.8 and 6.1.1.4'
O O 0.0106 0.0060 'International Tables Vol C Tables 4.2.6.8 and 6.1.1.4'
Co Co 0.3494 0.9721 'International Tables Vol C Tables 4.2.6.8 and 6.1.1.4'

loop_
_geom_angle_atom_site_label_1
_geom_angle_atom_site_label_2
_geom_angle_atom_site_label_3
_geom_angle
_geom_angle_site_symmetry_1
_geom_angle_site_symmetry_3
O5 Co1 O1 83.2(2) . .
O5 Co1 O7 176.3(2) . .
O1 Co1 O7 93.2(2) . .
O5 Co1 N1 93.1(3) . .
O1 Co1 N1 90.5(2) . .
O7 Co1 N1 87.9(3) . .
O5 Co1 N5 90.8(3) . 3_465
O1 Co1 N5 93.1(2) . 3_465
O7 Co1 N5 88.4(3) . 3_465
N1 Co1 N5 174.98(19) . 3_465
O5 Co1 O6 90.4(3) . .
O1 Co1 O6 172.8(2) . .
O7 Co1 O6 93.3(2) . .
N1 Co1 O6 86.6(2) . .
N5 Co1 O6 90.2(2) 3_465 .
N5 C1 C7 124.7(6) . .
N5 C1 H1 117.7 . .
C7 C1 H1 117.7 . .
C3 C2 C6 117.2(6) . .
C3 C2 C11 121.2(6) . .
C6 C2 C11 121.6(6) . .
C4 C3 C2 119.5(6) . .
C4 C3 H3 120.2 . .
C2 C3 H3 120.2 . .
N1 C4 C3 124.0(6) . .
N1 C4 H4 118.0 . .
C3 C4 H4 118.0 . .
N1 C5 C6 123.9(6) . .
N1 C5 H5 118.1 . .
C6 C5 H5 118.1 . .
C5 C6 C2 119.5(6) . .
C5 C6 H6 120.3 . .
C2 C6 H6 120.3 . .
C1 C7 C8 117.4(6) . .
C1 C7 C12 117.2(5) . .
C8 C7 C12 125.4(6) . .
C9 C8 C7 118.5(6) . .
C9 C8 H8 120.8 . .
C7 C8 H8 120.8 . .
C8 C9 C10 119.3(6) . .
C8 C9 H9 120.3 . .
C10 C9 H9 120.3 . .
N5 C10 C9 122.7(6) . .
N5 C10 H10 118.6 . .
C9 C10 H10 118.6 . .
N3 C11 N2 113.8(6) . .
N3 C11 C2 124.0(6) . .
N2 C11 C2 122.2(6) . .
N2 C12 N4 110.0(5) . .
N2 C12 C7 123.2(5) . .
N4 C12 C7 126.8(5) . .
C16 C13 C14 114.0(7) . .
C16 C13 H13A 108.8 . .
C14 C13 H13A 108.8 . .
C16 C13 H13B 108.8 . .
C14 C13 H13B 108.8 . .
H13A C13 H13B 107.7 . .
O1 C14 O2 125.3(7) . .
O1 C14 C13 119.1(7) . .
O2 C14 C13 115.5(6) . .
O4 C15 O3 125.3(9) . .
O4 C15 C16 118.5(10) . .
O3 C15 C16 116.1(9) . .
C13 C16 C15 114.9(7) . .
C13 C16 H16A 108.6 . .
C15 C16 H16A 108.6 . .
C13 C16 H16B 108.6 . .
C15 C16 H16B 108.6 . .
H16A C16 H16B 107.5 . .
C5 N1 C4 115.9(5) . .
C5 N1 Co1 121.1(4) . .
C4 N1 Co1 122.5(4) . .
C12 N2 C11 103.0(5) . .
C11 N3 N4 103.1(5) . .
C12 N4 N3 110.0(5) . .
C12 N4 H4A 127.1 . .
N3 N4 H4A 122.3 . .
C10 N5 C1 117.2(5) . .
C10 N5 Co1 126.5(4) . 3_565
C1 N5 Co1 116.0(4) . 3_565
C14 O1 Co1 128.3(5) . .
Co1 O5 H5A 123.4 . .
Co1 O5 H5B 123.7 . .
H5A O5 H5B 112.6 . .
Co1 O6 H6A 99.4 . .
Co1 O6 H6B 110.7 . .
H6A O6 H6B 109.9 . .
Co1 O7 H7A 133.3 . .
Co1 O7 H7B 116.9 . .
H7A O7 H7B 109.6 . .
H8A O8 H8B 132.7 . .

loop_
_geom_bond_atom_site_label_1
_geom_bond_atom_site_label_2
_geom_bond_distance
_geom_bond_site_symmetry_2
Co1 O5 2.031(5) .
Co1 O1 2.078(5) .
Co1 O7 2.104(6) .
Co1 N1 2.121(5) .
Co1 N5 2.138(5) 3_465
Co1 O6 2.146(5) .
C1 N5 1.320(8) .
C1 C7 1.368(9) .
C1 H1 0.9300 .
C2 C3 1.365(9) .
C2 C6 1.391(9) .
C2 C11 1.441(9) .
C3 C4 1.360(9) .
C3 H3 0.9300 .
C4 N1 1.341(7) .
C4 H4 0.9300 .
C5 N1 1.329(8) .
C5 C6 1.356(9) .
C5 H5 0.9300 .
C6 H6 0.9300 .
C7 C8 1.387(9) .
C7 C12 1.450(8) .
C8 C9 1.368(9) .
C8 H8 0.9300 .
C9 C10 1.378(9) .
C9 H9 0.9300 .
C10 N5 1.319(8) .
C10 H10 0.9300 .
C11 N3 1.317(8) .
C11 N2 1.358(8) .
C12 N2 1.325(7) .
C12 N4 1.327(8) .
C13 C16 1.503(10) .
C13 C14 1.526(10) .
C13 H13A 0.9700 .
C13 H13B 0.9700 .
C14 O1 1.211(8) .
C14 O2 1.269(8) .
C15 O4 1.234(11) .
C15 O3 1.274(12) .
C15 C16 1.525(11) .
C16 H16A 0.9700 .
C16 H16B 0.9700 .
N3 N4 1.347(8) .
N4 H4A 0.8913 .
N5 Co1 2.138(5) 3_565
O5 H5A 0.8573 .
O5 H5B 0.8213 .
O6 H6A 0.8431 .
O6 H6B 0.8721 .
O7 H7A 0.8647 .
O7 H7B 0.8269 .
O8 H8A 0.8501 .
O8 H8B 0.8500 .

loop_
_geom_torsion_atom_site_label_1
_geom_torsion_atom_site_label_2
_geom_torsion_atom_site_label_3
_geom_torsion_atom_site_label_4
_geom_torsion
_geom_torsion_site_symmetry_1
_geom_torsion_site_symmetry_4
C6 C2 C3 C4 -0.6(13) . .
C11 C2 C3 C4 179.5(8) . .
C2 C3 C4 N1 -1.1(16) . .
N1 C5 C6 C2 -0.1(16) . .
C3 C2 C6 C5 1.1(14) . .
C11 C2 C6 C5 -179.0(8) . .
N5 C1 C7 C8 -3.6(13) . .
N5 C1 C7 C12 177.0(8) . .
C1 C7 C8 C9 1.5(11) . .
C12 C7 C8 C9 -179.2(7) . .
C7 C8 C9 C10 -1.3(12) . .
C8 C9 C10 N5 2.9(15) . .
C3 C2 C11 N3 7.4(12) . .
C6 C2 C11 N3 -172.5(8) . .
C3 C2 C11 N2 -171.3(8) . .
C6 C2 C11 N2 8.7(12) . .
C1 C7 C12 N2 -6.0(11) . .
C8 C7 C12 N2 174.8(7) . .
C1 C7 C12 N4 173.1(7) . .
C8 C7 C12 N4 -6.1(11) . .
C16 C13 C14 O1 -18.5(10) . .
C16 C13 C14 O2 165.2(6) . .
C14 C13 C16 C15 -64.8(10) . .
O4 C15 C16 C13 -27.3(13) . .
O3 C15 C16 C13 155.1(8) . .
C6 C5 N1 C4 -1.5(15) . .
C6 C5 N1 Co1 -173.1(8) . .
C3 C4 N1 C5 2.1(16) . .
C3 C4 N1 Co1 173.5(8) . .
O5 Co1 N1 C5 -52.2(8) . .
O1 Co1 N1 C5 31.0(8) . .
O7 Co1 N1 C5 124.2(8) . .
N5 Co1 N1 C5 167(4) 3_465 .
O6 Co1 N1 C5 -142.4(8) . .
O5 Co1 N1 C4 136.8(8) . .
O1 Co1 N1 C4 -140.0(8) . .
O7 Co1 N1 C4 -46.8(8) . .
N5 Co1 N1 C4 -4(5) 3_465 .
O6 Co1 N1 C4 46.6(8) . .
N4 C12 N2 C11 0.0(8) . .
C7 C12 N2 C11 179.2(6) . .
N3 C11 N2 C12 0.7(8) . .
C2 C11 N2 C12 179.5(7) . .
N2 C11 N3 N4 -1.0(8) . .
C2 C11 N3 N4 -179.9(6) . .
N2 C12 N4 N3 -0.6(8) . .
C7 C12 N4 N3 -179.8(6) . .
C11 N3 N4 C12 1.0(7) . .
C9 C10 N5 C1 -4.7(15) . .
C9 C10 N5 Co1 -178.4(7) . 3_565
C7 C1 N5 C10 5.2(15) . .
C7 C1 N5 Co1 179.5(7) . 3_565
O2 C14 O1 Co1 22.1(11) . .
C13 C14 O1 Co1 -153.8(5) . .
O5 Co1 O1 C14 169.3(7) . .
O7 Co1 O1 C14 -11.7(6) . .
N1 Co1 O1 C14 76.2(6) . .
N5 Co1 O1 C14 -100.2(6) 3_465 .
O6 Co1 O1 C14 142.5(16) . .
